data_7222844
loop_
_publ_author_name
'Graf, H.A.'
'Schaefer, H.'

_publ_section_title
;
 Darstellung und Kristallstruktur des K2 Sb4 S7
;
_journal_name_full
;
Zeitschrift fuer Naturforschung, Teil B. Anorganische Chemie, Organische 
Chemie (2,1947-32,1977)
;
_journal_page_first 735
_journal_page_last 739
_journal_volume 27
_journal_year 1972
_chemical_formula_sum 'K2 S7 Sb4'
_chemical_name_systematic 'K2 Sb4 S7'
_space_group_IT_number 15
_symmetry_space_group_name_Hall '-C 2yc'
_symmetry_space_group_name_H-M 'C 1 2/c 1'
_cell_angle_alpha 90
_cell_angle_beta 95.1
_cell_angle_gamma 90
_cell_formula_units_Z 4
_cell_length_a 10.13
_cell_length_b 7.95
_cell_length_c 17.63
_cell_volume 1414.185
_citation_journal_id_ASTM ZENBAX
_cod_data_source_file Graf_ZENBAX_1972_677.cif
_cod_data_source_block K2S7Sb4
_cod_database_code 7222844

loop_
_symmetry_equiv_pos_as_xyz
x,y,z
-x,y,-z+1/2
-x,-y,-z
x,-y,z-1/2
x+1/2,y+1/2,z
-x+1/2,y+1/2,-z+1/2
-x+1/2,-y+1/2,-z
x+1/2,-y+1/2,z-1/2

loop_
_atom_site_label
_atom_site_type_symbol
_atom_site_fract_x
_atom_site_fract_y
_atom_site_fract_z
_atom_site_occupancy
_atom_site_U_iso_or_equiv
K1 K+1 0.1589 0.6157 0.2048 1 0.0
Sb1 Sb+3 0.0072 0.1241 0.1193 1 0.0
S2 S-2 0.3857 0.8732 0.1555 1 0.0
S4 S-2 0 0.9932 0.25 1 0.0
S1 S-2 0.0236 0.7031 0.0393 1 0.0
S3 S-2 0.2273 0.252 0.1289 1 0.0
Sb2 Sb+3 0.1714 0.5249 0.4678 1 0.0
